data_7232576
loop_
_publ_author_name
'Nemec, Vinko'
'Fotovi\'c, Luka'
'Vitasovi\'c, Toni'
'Cin\<ci\'c, Dominik'

_publ_section_title
;
 Halogen bonding of the aldehyde oxygen atom in cocrystals of aromatic
 aldehydes and 1,4-diiodotetrafluorobenzene
;
_journal_issue 21
_journal_name_full CrystEngComm
_journal_page_first 3251
_journal_paper_doi 10.1039/C9CE00340A
_journal_volume 21
_journal_year 2019
_chemical_formula_moiety 'C6 F4 I2, C6 H5 N O'
_chemical_formula_sum 'C12 H5 F4 I2 N O'
_chemical_formula_weight 508.97
_space_group_crystal_system triclinic
_space_group_IT_number 2
_space_group_name_Hall '-P 1'
_space_group_name_H-M_alt 'P -1'
_symmetry_space_group_name_Hall '-P 1'
_symmetry_space_group_name_H-M 'P -1'
_atom_sites_solution_hydrogens geom
_audit_creation_method SHELXL-2014/7
_audit_update_record
;
2019-03-08 deposited with the CCDC.    2019-04-08 downloaded from the CCDC.
;
_cell_angle_alpha 101.118(5)
_cell_angle_beta 96.900(5)
_cell_angle_gamma 98.117(5)
_cell_formula_units_Z 1
_cell_length_a 4.2934(3)
_cell_length_b 6.2651(4)
_cell_length_c 13.2828(8)
_cell_measurement_reflns_used 2027
_cell_measurement_temperature 150
_cell_measurement_theta_max 38.3780
_cell_measurement_theta_min 4.8330
_cell_volume 343.05(4)
_computing_structure_refinement 'SHELXL-2014/7 (Sheldrick, 2014)'
_diffrn_ambient_temperature 150
_diffrn_detector_area_resol_mean 16.3426
_diffrn_measured_fraction_theta_full 0.982
_diffrn_measured_fraction_theta_max 0.979
_diffrn_measurement_device_type 'Xcalibur, Sapphire3'
_diffrn_radiation_type MoK\a
_diffrn_radiation_wavelength 0.71073
_diffrn_reflns_av_R_equivalents 0.0253
_diffrn_reflns_av_unetI/netI 0.0330
_diffrn_reflns_Laue_measured_fraction_full 0.982
_diffrn_reflns_Laue_measured_fraction_max 0.979
_diffrn_reflns_limit_h_max 2
_diffrn_reflns_limit_h_min -5
_diffrn_reflns_limit_k_max 7
_diffrn_reflns_limit_k_min -7
_diffrn_reflns_limit_l_max 15
_diffrn_reflns_limit_l_min -16
_diffrn_reflns_number 2287
_diffrn_reflns_point_group_measured_fraction_full 0.982
_diffrn_reflns_point_group_measured_fraction_max 0.979
_diffrn_reflns_theta_full 25.242
_diffrn_reflns_theta_max 26.997
_diffrn_reflns_theta_min 4.747
_diffrn_source 'Enhance (Mo) X-ray Source'
_exptl_absorpt_coefficient_mu 4.623
_exptl_absorpt_correction_T_max 1.00000
_exptl_absorpt_correction_T_min 0.30671
_exptl_absorpt_correction_type multi-scan
_exptl_absorpt_process_details
;
CrysAlisPro, Agilent Technologies,
Version 1.171.36.28 (release 01-02-2013 CrysAlis171 .NET)
(compiled Feb  1 2013,16:14:44)
Empirical absorption correction using spherical harmonics,
 implemented in SCALE3 ABSPACK scaling algorithm.
;
_exptl_crystal_colour colorless
_exptl_crystal_density_diffrn 2.464
_exptl_crystal_description plate
_exptl_crystal_F_000 234
_exptl_crystal_size_max 0.48
_exptl_crystal_size_mid 0.20
_exptl_crystal_size_min 0.06
_refine_diff_density_max 1.179
_refine_diff_density_min -2.195
_refine_diff_density_rms 0.196
_refine_ls_extinction_method none
_refine_ls_goodness_of_fit_ref 1.137
_refine_ls_hydrogen_treatment constr
_refine_ls_matrix_type full
_refine_ls_number_parameters 112
_refine_ls_number_reflns 1462
_refine_ls_number_restraints 5
_refine_ls_restrained_S_all 1.136
_refine_ls_R_factor_all 0.0369
_refine_ls_R_factor_gt 0.0361
_refine_ls_shift/su_max 0.000
_refine_ls_shift/su_mean 0.000
_refine_ls_structure_factor_coef Fsqd
_refine_ls_weighting_details 'w=1/[\s^2^(Fo^2^)+(0.0666P)^2^+0.7961P] where P=(Fo^2^+2Fc^2^)/3'
_refine_ls_weighting_scheme calc
_refine_ls_wR_factor_gt 0.1034
_refine_ls_wR_factor_ref 0.1042
_reflns_Friedel_coverage 0.000
_reflns_number_gt 1426
_reflns_number_total 1462
_reflns_threshold_expression 'I > 2\s(I)'
_cod_data_source_file c9ce00340a2.cif
_cod_data_source_block 4pca_14tfib
_cod_depositor_comments 'Adding full bibliography for 7232576--7232580.cif.'
_cod_database_code 7232576
_shelx_shelxl_version_number 2014/7
_shelx_space_group_comment
;
The symmetry employed for this shelxl refinement is uniquely defined
by the following loop, which should always be used as a source of
symmetry information in preference to the above space-group names.
They are only intended as comments.
;

loop_
_space_group_symop_operation_xyz
'x, y, z'
'-x, -y, -z'

loop_
_atom_site_label
_atom_site_type_symbol
_atom_site_fract_x
_atom_site_fract_y
_atom_site_fract_z
_atom_site_U_iso_or_equiv
_atom_site_adp_type
_atom_site_occupancy
_atom_site_site_symmetry_order
_atom_site_calc_flag
_atom_site_refinement_flags_posn
_atom_site_refinement_flags_adp
_atom_site_refinement_flags_occupancy
_atom_site_disorder_assembly
_atom_site_disorder_group
N1 N 0.619(5) 0.684(3) 0.8922(19) 0.039(5) Uani 0.5 1 d . . P A -1
C1 C 0.717(4) 0.486(3) 0.8663(15) 0.032(4) Uani 0.5 1 d . . P A -1
H1 H 0.6437 0.3997 0.8003 0.039 Uiso 0.5 1 calc R U P A -1
C2 C 0.920(4) 0.410(2) 0.9336(13) 0.029(3) Uani 0.5 1 d D . P A -1
H2 H 0.9745 0.2708 0.9138 0.035 Uiso 0.5 1 calc R U P A -1
C3 C 1.042(3) 0.538(2) 1.0298(9) 0.020(3) Uiso 0.5 1 d D . P A -1
C4 C 0.958(3) 0.7476(19) 1.0574(9) 0.026(2) Uani 0.5 1 d D . P A -1
H4 H 1.0308 0.8380 1.1226 0.031 Uiso 0.5 1 calc R U P A -1
C5 C 0.757(3) 0.815(2) 0.9815(10) 0.029(2) Uani 0.5 1 d . . P A -1
H5 H 0.7203 0.9593 0.9950 0.035 Uiso 0.5 1 calc R U P A -1
C6 C 1.262(4) 0.462(3) 1.1070(13) 0.028(5) Uiso 0.5 1 d D . P A -1
H6 H 1.3547 0.5619 1.1680 0.033 Uiso 0.5 1 calc R U P A -1
O1 O 1.324(4) 0.280(2) 1.0942(14) 0.024(4) Uiso 0.5 1 d D . P A -1
I1 I 0.35046(7) 0.83505(5) 0.71810(2) 0.02402(17) Uani 1 1 d . . . . .
F3 F -0.0136(9) 0.7515(5) 0.3077(3) 0.0300(8) Uani 1 1 d . . . . .
F2 F 0.2707(9) 0.6314(6) 0.4726(3) 0.0312(8) Uani 1 1 d . . . . .
C9 C -0.0088(13) 0.8773(9) 0.4029(4) 0.0209(10) Uani 1 1 d . . . . .
C7 C 0.1458(12) 0.9344(9) 0.5872(4) 0.0211(10) Uani 1 1 d . . . . .
C8 C 0.1360(13) 0.8137(9) 0.4887(5) 0.0218(10) Uani 1 1 d . . . . .

loop_
_atom_site_aniso_label
_atom_site_aniso_U_11
_atom_site_aniso_U_22
_atom_site_aniso_U_33
_atom_site_aniso_U_23
_atom_site_aniso_U_13
_atom_site_aniso_U_12
N1 0.029(9) 0.023(7) 0.061(13) 0.011(7) -0.007(8) -0.001(6)
C1 0.036(8) 0.032(7) 0.026(7) -0.006(7) 0.002(6) 0.014(6)
C2 0.036(7) 0.021(6) 0.030(7) -0.003(6) 0.008(6) 0.006(5)
C4 0.029(6) 0.029(6) 0.019(5) 0.004(4) 0.001(4) 0.006(5)
C5 0.032(6) 0.027(6) 0.032(7) 0.010(5) 0.012(5) 0.011(5)
I1 0.0231(2) 0.0262(2) 0.0230(2) 0.00791(15) -0.00124(15) 0.00527(15)
F3 0.042(2) 0.0257(17) 0.0213(17) 0.0009(13) 0.0041(15) 0.0095(15)
F2 0.040(2) 0.0253(17) 0.0316(19) 0.0058(14) 0.0054(16) 0.0182(15)
C9 0.022(3) 0.020(2) 0.019(2) 0.0014(19) 0.003(2) 0.003(2)
C7 0.015(2) 0.021(2) 0.025(3) 0.006(2) -0.003(2) -0.0015(19)
C8 0.020(2) 0.018(2) 0.028(3) 0.005(2) 0.003(2) 0.0048(19)

loop_
_atom_type_symbol
_atom_type_description
_atom_type_scat_dispersion_real
_atom_type_scat_dispersion_imag
_atom_type_scat_source
C C 0.0033 0.0016 'International Tables Vol C Tables 4.2.6.8 and 6.1.1.4'
H H 0.0000 0.0000 'International Tables Vol C Tables 4.2.6.8 and 6.1.1.4'
N N 0.0061 0.0033 'International Tables Vol C Tables 4.2.6.8 and 6.1.1.4'
O O 0.0106 0.0060 'International Tables Vol C Tables 4.2.6.8 and 6.1.1.4'
F F 0.0171 0.0103 'International Tables Vol C Tables 4.2.6.8 and 6.1.1.4'
I I -0.4742 1.8119 'International Tables Vol C Tables 4.2.6.8 and 6.1.1.4'

loop_
_geom_angle_atom_site_label_1
_geom_angle_atom_site_label_2
_geom_angle_atom_site_label_3
_geom_angle
_geom_angle_site_symmetry_1
_geom_angle_site_symmetry_3
C5 N1 C1 117.1(17) . .
N1 C1 C2 122.7(19) . .
N1 C1 H1 118.6 . .
C2 C1 H1 118.6 . .
C3 C2 C1 119.9(14) . .
C3 C2 H2 120.0 . .
C1 C2 H2 120.0 . .
C2 C3 C4 118.9(10) . .
C2 C3 C6 122.4(11) . .
C4 C3 C6 118.7(11) . .
C3 C4 C5 116.8(11) . .
C3 C4 H4 121.6 . .
C5 C4 H4 121.6 . .
N1 C5 C4 123.8(13) . .
N1 C5 H5 118.1 . .
C4 C5 H5 118.1 . .
O1 C6 C3 123.4(16) . .
O1 C6 H6 118.3 . .
C3 C6 H6 118.3 . .
F3 C9 C7 119.8(5) . 2_576
F3 C9 C8 118.7(5) . .
C7 C9 C8 121.5(5) 2_576 .
C8 C7 C9 117.3(5) . 2_576
C8 C7 I1 121.7(4) . .
C9 C7 I1 121.0(4) 2_576 .
F2 C8 C7 120.7(5) . .
F2 C8 C9 118.1(5) . .
C7 C8 C9 121.2(5) . .

loop_
_geom_bond_atom_site_label_1
_geom_bond_atom_site_label_2
_geom_bond_distance
_geom_bond_site_symmetry_2
N1 C5 1.32(3) .
N1 C1 1.36(2) .
C1 C2 1.37(2) .
C1 H1 0.9300 .
C2 C3 1.37(3) .
C2 H2 0.9300 .
C3 C4 1.405(16) .
C3 C6 1.502(14) .
C4 C5 1.410(16) .
C4 H4 0.9300 .
C5 H5 0.9300 .
C6 O1 1.193(16) .
C6 H6 0.9300 .
I1 C7 2.094(5) .
F3 C9 1.351(6) .
F2 C8 1.345(6) .
C9 C7 1.382(7) 2_576
C9 C8 1.385(8) .
C7 C8 1.372(8) .
C7 C9 1.382(7) 2_576
